data_7717541
loop_
_publ_author_name
'Zhang, Yi-Ru'
'Liang, Yan-Bing'
'Jian, Dan'
'Wu, Jian-Zhong'
'Ou, Yong-Cong'

_publ_section_title
;
 New cobalt-based metal-organic frameworks for catalysing sulfite in
 degradation of reactive brilliant red
;
_journal_name_full 'Dalton Transactions'
_journal_paper_doi 10.1039/D4DT03000A
_journal_year 2024
_chemical_formula_sum 'C33 H28 Co2 N4 O9'
_chemical_formula_weight 742.45
_space_group_crystal_system orthorhombic
_space_group_IT_number 55
_space_group_name_Hall '-P 2 2ab'
_space_group_name_H-M_alt 'P b a m'
_atom_sites_solution_hydrogens mixed
_audit_creation_method SHELXL-2018/3
_audit_update_record
;
2024-09-30 deposited with the CCDC.	2024-11-20 downloaded from the CCDC.
;
_cell_angle_alpha 90
_cell_angle_beta 90
_cell_angle_gamma 90
_cell_formula_units_Z 4
_cell_length_a 27.8698(9)
_cell_length_b 9.5761(3)
_cell_length_c 13.6522(4)
_cell_measurement_reflns_used 25283
_cell_measurement_temperature 150(2)
_cell_measurement_theta_max 67.394
_cell_measurement_theta_min 3.168
_cell_volume 3643.6(2)
_computing_cell_refinement 'SAINT V8.40B (?, 2016)'
_computing_data_reduction 'SAINT V8.40B (?, 2016)'
_computing_structure_refinement 'SHELXL-2018/3 (Sheldrick, 2018)'
_computing_structure_solution 'SHELXT 2018/2 (Sheldrick, 2018)'
_diffrn_ambient_temperature 150(2)
_diffrn_measured_fraction_theta_full 0.996
_diffrn_measured_fraction_theta_max 0.995
_diffrn_measurement_device_type 'Bruker APEX-II CCD'
_diffrn_measurement_method '\f and \w scans'
_diffrn_radiation_type CuK\a
_diffrn_radiation_wavelength 1.54178
_diffrn_reflns_av_R_equivalents 0.1047
_diffrn_reflns_av_unetI/netI 0.0759
_diffrn_reflns_Laue_measured_fraction_full 0.996
_diffrn_reflns_Laue_measured_fraction_max 0.995
_diffrn_reflns_limit_h_max 33
_diffrn_reflns_limit_h_min -31
_diffrn_reflns_limit_k_max 11
_diffrn_reflns_limit_k_min -11
_diffrn_reflns_limit_l_max 16
_diffrn_reflns_limit_l_min -16
_diffrn_reflns_number 23630
_diffrn_reflns_point_group_measured_fraction_full 0.996
_diffrn_reflns_point_group_measured_fraction_max 0.995
_diffrn_reflns_theta_full 67.679
_diffrn_reflns_theta_max 68.314
_diffrn_reflns_theta_min 3.171
_exptl_absorpt_coefficient_mu 7.598
_exptl_absorpt_correction_type multi-scan
_exptl_absorpt_process_details SADABS-2016/2
_exptl_crystal_colour yellow
_exptl_crystal_density_diffrn 1.353
_exptl_crystal_description block
_exptl_crystal_F_000 1520
_exptl_crystal_size_max 0.150
_exptl_crystal_size_mid 0.100
_exptl_crystal_size_min 0.070
_exptl_transmission_factor_max 0.7531
_exptl_transmission_factor_min 0.4563
_refine_diff_density_max 0.769
_refine_diff_density_min -0.579
_refine_diff_density_rms 0.082
_refine_ls_extinction_coef 0.0030(4)
_refine_ls_extinction_expression Fc^*^=kFc[1+0.001xFc^2^\l^3^/sin(2\q)]^-1/4^
_refine_ls_extinction_method 'SHELXL-2018/3 (Sheldrick 2018)'
_refine_ls_goodness_of_fit_ref 1.047
_refine_ls_hydrogen_treatment constr
_refine_ls_matrix_type full
_refine_ls_number_parameters 306
_refine_ls_number_reflns 3485
_refine_ls_number_restraints 60
_refine_ls_restrained_S_all 1.140
_refine_ls_R_factor_all 0.1019
_refine_ls_R_factor_gt 0.0769
_refine_ls_shift/su_max 0.000
_refine_ls_shift/su_mean 0.000
_refine_ls_structure_factor_coef Fsqd
_refine_ls_weighting_details 'w=1/[\s^2^(Fo^2^)+(0.0979P)^2^+6.6704P] where P=(Fo^2^+2Fc^2^)/3'
_refine_ls_weighting_scheme calc
_refine_ls_wR_factor_gt 0.1953
_refine_ls_wR_factor_ref 0.2164
_reflns_Friedel_coverage 0.000
_reflns_number_gt 2514
_reflns_number_total 3485
_reflns_threshold_expression 'I > 2\s(I)'
_cod_data_source_file d4dt03000a2.cif
_cod_data_source_block 1_a_sq
_cod_database_code 7717541
_shelx_shelxl_version_number 2018/3
_shelx_space_group_comment
;
The symmetry employed for this shelxl refinement is uniquely defined
by the following loop, which should always be used as a source of
symmetry information in preference to the above space-group names.
They are only intended as comments.
;
_shelx_estimated_absorpt_t_min 0.395
_shelx_estimated_absorpt_t_max 0.618

loop_
_space_group_symop_operation_xyz
'x, y, z'
'-x, -y, z'
'-x+1/2, y+1/2, -z'
'x+1/2, -y+1/2, -z'
'-x, -y, -z'
'x, y, -z'
'x-1/2, -y-1/2, z'
'-x-1/2, y-1/2, z'

loop_
_atom_site_label
_atom_site_type_symbol
_atom_site_fract_x
_atom_site_fract_y
_atom_site_fract_z
_atom_site_U_iso_or_equiv
_atom_site_adp_type
_atom_site_occupancy
_atom_site_site_symmetry_order
_atom_site_calc_flag
_atom_site_refinement_flags_posn
_atom_site_refinement_flags_adp
_atom_site_refinement_flags_occupancy
_atom_site_disorder_assembly
_atom_site_disorder_group
Co1 Co 0.70330(3) 0.25062(9) 0.500000 0.0375(4) Uani 1 2 d S T P . .
Co2 Co 0.54644(4) 0.15221(12) 0.500000 0.0429(4) Uani 1 2 d S T P . .
N1 N 0.70633(17) 0.2551(5) 0.6558(4) 0.0642(14) Uani 1 1 d . . . . .
N2 N 0.54601(16) 0.1509(7) 0.3430(4) 0.0666(15) Uani 1 1 d . . . . .
O1 O 0.72697(14) 0.4597(4) 0.500000 0.0387(10) Uani 1 2 d S T P A .
O2 O 0.72436(15) 0.6913(4) 0.500000 0.0542(14) Uani 1 2 d S T P A .
O3 O 0.62684(16) 0.2697(4) 0.500000 0.0486(12) Uani 1 2 d S T P . .
O4 O 0.55587(18) 0.3635(7) 0.500000 0.086(2) Uani 1 2 d S T P . .
O5 O 0.5246(2) 0.8549(9) 0.500000 0.087(2) Uani 1 2 d S T P . .
O6 O 0.58923(16) 0.9774(5) 0.500000 0.0510(12) Uani 1 2 d S T P . .
O1W O 0.6834(2) 0.0414(6) 0.500000 0.0866(19) Uani 1 2 d S TU P . .
H1WA H 0.655948 0.026410 0.500000 0.130 Uiso 1 2 d R U P . .
H1WB H 0.704398 -0.012280 0.500000 0.130 Uiso 1 2 d R U P . .
C1 C 0.7408(4) 0.3195(10) 0.7035(5) 0.102(3) Uani 1 1 d . . . . .
H1A H 0.764153 0.369525 0.666970 0.122 Uiso 1 1 calc R U . . .
C2 C 0.7447(5) 0.3177(13) 0.8061(6) 0.133(4) Uani 1 1 d . . . . .
H2A H 0.770495 0.365761 0.836420 0.160 Uiso 1 1 calc R U . . .
C3 C 0.7125(5) 0.2490(13) 0.8629(6) 0.124(4) Uani 1 1 d . U . . .
C4 C 0.6774(4) 0.1762(13) 0.8108(8) 0.125(3) Uani 1 1 d . U . . .
H4A H 0.654653 0.121311 0.845376 0.150 Uiso 1 1 calc R U . . .
C5 C 0.6752(3) 0.1824(11) 0.7094(6) 0.103(3) Uani 1 1 d . . . . .
H5A H 0.650421 0.132605 0.676771 0.123 Uiso 1 1 calc R U . . .
C6 C 0.7003(5) 0.2112(18) 0.9597(10) 0.079(4) Uani 0.5 1 d . . P . .
H6A H 0.676472 0.147213 0.983442 0.095 Uiso 0.5 1 d R U P . .
C7 C 0.7265(6) 0.2815(18) 1.000000 0.152(7) Uani 1 2 d S T P . .
H7A H 0.757899 0.322480 1.000000 0.182 Uiso 1 2 d R U P . .
C8 C 0.5599(3) 0.0445(9) 0.2899(5) 0.085(2) Uani 1 1 d . . . . .
H8A H 0.570868 -0.037005 0.322668 0.102 Uiso 1 1 calc R U . . .
C9 C 0.5596(3) 0.0446(11) 0.1887(6) 0.103(3) Uani 1 1 d . U . . .
H9A H 0.569697 -0.037553 0.155648 0.124 Uiso 1 1 calc R U . . .
C10 C 0.5461(4) 0.1508(15) 0.1363(7) 0.110(3) Uani 1 1 d . U . . .
C11 C 0.5300(4) 0.2590(15) 0.1882(8) 0.133(4) Uani 1 1 d . . . . .
H11A H 0.518113 0.338887 0.154820 0.159 Uiso 1 1 calc R U . . .
C12 C 0.5300(4) 0.2578(11) 0.2941(6) 0.109(3) Uani 1 1 d . . . . .
H12A H 0.518183 0.336618 0.328742 0.131 Uiso 1 1 calc R U . . .
C13 C 0.5369(6) 0.205(2) 0.0360(10) 0.088(5) Uani 0.5 1 d . . P . .
H13A H 0.520449 0.280298 0.000001 0.105 Uiso 1 2 d R U P . .
C14 C 0.5518(5) 0.1152(19) 0.0263(9) 0.070(4) Uani 0.5 1 d . . P . .
H14A H 0.565314 0.056537 -0.023654 0.084 Uiso 0.5 1 d R U P . .
C15 C 0.6531(3) 0.5623(9) 0.5461(6) 0.0332(18) Uani 0.5 1 d . . P A -1
H15A H 0.648476 0.490916 0.598550 0.040 Uiso 0.5 1 d R U P A -1
C16 C 0.6247(4) 0.5103(9) 0.4525(7) 0.039(2) Uani 0.5 1 d . . P A -1
H16A H 0.646371 0.486945 0.400339 0.046 Uiso 0.5 1 d R U P A -1
C17 C 0.5982(7) 0.7344(13) 0.4733(9) 0.092(5) Uani 0.5 1 d . U P A -1
H17A H 0.623422 0.779292 0.437331 0.111 Uiso 0.5 1 d R U P A -1
C18 C 0.5913(4) 0.6321(10) 0.4219(8) 0.046(2) Uani 0.5 1 d . . P A -1
H18A H 0.558596 0.601937 0.427440 0.055 Uiso 0.5 1 d R U P A -1
C19 C 0.6276(3) 0.6986(9) 0.5780(7) 0.0371(19) Uani 0.5 1 d . . P A -1
H19A H 0.650216 0.770126 0.595239 0.045 Uiso 0.5 1 d R U P A -1
H19B H 0.605956 0.683456 0.631719 0.045 Uiso 0.5 1 d R U P A -1
C20 C 0.7056(2) 0.5730(7) 0.500000 0.063(2) Uani 1 2 d S T P . .
C21 C 0.6011(3) 0.3725(9) 0.500000 0.089(3) Uani 1 2 d S TU P . .
C22 C 0.5679(3) 0.8623(7) 0.500000 0.055(2) Uani 1 2 d S T P . .
C23 C 0.5885(7) 0.6369(18) 0.2978(17) 0.063(7) Uani 0.32(2) 1 d . . P A 1
O7 O 0.5821(9) 0.5316(18) 0.2611(12) 0.089(6) Uani 0.25 1 d . . P . .
O8 O 0.5953(7) 0.7363(18) 0.2685(11) 0.139(5) Uani 0.5 1 d . U P . .
C24 C 0.6231(11) 0.696(3) 0.306(2) 0.049(11) Uani 0.18(2) 1 d . U P A 2
O10 O 0.6584(11) 0.689(4) 0.2525(19) 0.155(12) Uani 0.25 1 d . U P . .

loop_
_atom_site_aniso_label
_atom_site_aniso_U_11
_atom_site_aniso_U_22
_atom_site_aniso_U_33
_atom_site_aniso_U_23
_atom_site_aniso_U_13
_atom_site_aniso_U_12
Co1 0.0263(5) 0.0224(5) 0.0636(7) 0.000 0.000 -0.0023(4)
Co2 0.0342(6) 0.0533(7) 0.0413(6) 0.000 0.000 0.0143(5)
N1 0.056(3) 0.070(3) 0.066(3) 0.023(3) 0.004(2) 0.008(2)
N2 0.045(3) 0.105(4) 0.049(3) 0.010(3) -0.002(2) -0.002(3)
O1 0.033(2) 0.0192(19) 0.064(3) 0.000 0.000 -0.0008(17)
O2 0.030(2) 0.018(2) 0.115(4) 0.000 0.000 0.0013(17)
O3 0.037(2) 0.032(2) 0.076(4) 0.000 0.000 -0.007(2)
O4 0.027(3) 0.062(4) 0.170(8) 0.000 0.000 -0.014(2)
O5 0.039(3) 0.159(7) 0.064(4) 0.000 0.000 -0.046(4)
O6 0.038(2) 0.039(2) 0.076(3) 0.000 0.000 -0.010(2)
O1W 0.042(3) 0.038(3) 0.180(5) 0.000 0.000 -0.005(2)
C1 0.115(7) 0.134(8) 0.057(4) 0.016(5) -0.010(4) -0.032(6)
C2 0.180(11) 0.157(10) 0.063(5) 0.010(6) -0.017(6) -0.017(8)
C3 0.143(8) 0.173(10) 0.057(5) 0.036(6) 0.021(5) 0.060(7)
C4 0.104(6) 0.171(8) 0.099(6) 0.054(6) 0.033(5) 0.019(6)
C5 0.065(4) 0.149(8) 0.094(6) 0.059(6) 0.023(4) 0.006(5)
C6 0.072(9) 0.105(10) 0.059(7) 0.001(7) 0.005(6) -0.028(8)
C7 0.093(10) 0.123(12) 0.24(2) 0.000 0.000 -0.046(9)
C8 0.111(5) 0.100(5) 0.043(3) -0.011(4) 0.008(3) -0.041(5)
C9 0.123(6) 0.121(6) 0.066(4) -0.010(4) 0.010(4) -0.053(5)
C10 0.096(6) 0.160(8) 0.075(5) 0.003(6) -0.003(4) -0.039(5)
C11 0.121(8) 0.181(12) 0.095(7) 0.076(8) -0.028(6) 0.000(8)
C12 0.114(7) 0.145(9) 0.068(5) 0.029(5) -0.003(5) 0.037(6)
C13 0.089(11) 0.132(15) 0.042(7) 0.018(8) -0.004(6) 0.034(10)
C14 0.055(7) 0.101(10) 0.054(11) -0.005(7) -0.002(5) -0.006(6)
C15 0.037(5) 0.020(4) 0.042(4) -0.001(3) -0.002(4) 0.002(4)
C16 0.038(5) 0.032(4) 0.046(5) -0.009(4) -0.004(4) -0.001(4)
C17 0.146(9) 0.062(6) 0.069(9) 0.005(5) 0.003(7) 0.057(6)
C18 0.040(5) 0.047(5) 0.051(6) 0.001(5) -0.002(4) 0.000(4)
C19 0.031(4) 0.029(4) 0.051(5) -0.003(4) 0.002(4) 0.005(4)
C20 0.031(3) 0.023(3) 0.135(8) 0.000 0.000 0.002(3)
C21 0.038(4) 0.048(5) 0.183(11) 0.000 0.000 -0.010(4)
C22 0.040(4) 0.026(3) 0.099(6) 0.000 0.000 0.000(3)
C23 0.052(12) 0.035(9) 0.102(16) 0.005(9) 0.012(10) -0.008(8)
O7 0.17(2) 0.053(10) 0.047(9) -0.018(8) -0.023(11) -0.005(11)
O8 0.166(9) 0.150(9) 0.102(8) 0.007(7) -0.004(7) 0.014(8)
C24 0.042(16) 0.055(16) 0.050(16) 0.001(11) 0.002(11) 0.024(12)
O10 0.13(2) 0.25(3) 0.082(15) 0.002(18) 0.050(15) -0.03(2)

loop_
_atom_type_symbol
_atom_type_description
_atom_type_scat_dispersion_real
_atom_type_scat_dispersion_imag
_atom_type_scat_source
C C 0.0181 0.0091 'International Tables Vol C Tables 4.2.6.8 and 6.1.1.4'
H H 0.0000 0.0000 'International Tables Vol C Tables 4.2.6.8 and 6.1.1.4'
N N 0.0311 0.0180 'International Tables Vol C Tables 4.2.6.8 and 6.1.1.4'
O O 0.0492 0.0322 'International Tables Vol C Tables 4.2.6.8 and 6.1.1.4'
Co Co -2.3653 3.6143 'International Tables Vol C Tables 4.2.6.8 and 6.1.1.4'

loop_
_geom_angle_atom_site_label_1
_geom_angle_atom_site_label_2
_geom_angle_atom_site_label_3
_geom_angle
_geom_angle_site_symmetry_1
_geom_angle_site_symmetry_3
_geom_angle_publ_flag
O1W Co1 O2 89.73(19) . 3_646 ?
O1W Co1 O1 177.24(19) . . ?
O2 Co1 O1 87.51(16) 3_646 . ?
O1W Co1 N1 91.71(14) . 6_556 ?
O2 Co1 N1 88.12(13) 3_646 6_556 ?
O1 Co1 N1 88.20(14) . 6_556 ?
O1W Co1 N1 91.71(14) . . ?
O2 Co1 N1 88.12(13) 3_646 . ?
O1 Co1 N1 88.20(14) . . ?
N1 Co1 N1 174.9(3) 6_556 . ?
O1W Co1 O3 79.44(19) . . ?
O2 Co1 O3 169.17(16) 3_646 . ?
O1 Co1 O3 103.33(16) . . ?
N1 Co1 O3 92.16(13) 6_556 . ?
N1 Co1 O3 92.17(13) . . ?
O5 Co2 O4 99.4(3) 5_666 . ?
O5 Co2 O6 123.5(3) 5_666 1_545 ?
O4 Co2 O6 137.1(2) . 1_545 ?
O5 Co2 N2 89.67(12) 5_666 . ?
O4 Co2 N2 90.37(17) . . ?
O6 Co2 N2 89.92(16) 1_545 . ?
O5 Co2 N2 89.67(12) 5_666 6_556 ?
O4 Co2 N2 90.37(17) . 6_556 ?
O6 Co2 N2 89.92(16) 1_545 6_556 ?
N2 Co2 N2 179.1(3) . 6_556 ?
C1 N1 C5 116.7(7) . . ?
C1 N1 Co1 122.3(5) . . ?
C5 N1 Co1 120.9(6) . . ?
C12 N2 C8 115.5(7) . . ?
C12 N2 Co2 120.7(6) . . ?
C8 N2 Co2 123.8(5) . . ?
C20 O1 Co1 133.0(4) . . ?
C20 O2 Co1 130.6(4) . 3_656 ?
C21 O3 Co1 131.0(5) . . ?
C21 O4 Co2 101.3(5) . . ?
C22 O5 Co2 178.6(7) . 5_666 ?
C22 O6 Co2 116.2(4) . 1_565 ?
Co1 O1W H1WA 116.1 . . ?
Co1 O1W H1WB 115.8 . . ?
H1WA O1W H1WB 128.1 . . ?
N1 C1 C2 123.0(9) . . ?
N1 C1 H1A 118.5 . . ?
C2 C1 H1A 118.5 . . ?
C3 C2 C1 121.7(11) . . ?
C3 C2 H2A 119.1 . . ?
C1 C2 H2A 119.1 . . ?
C2 C3 C4 114.4(9) . . ?
C2 C3 C6 145.0(14) . . ?
C4 C3 C6 100.4(11) . . ?
C2 C3 C7 110.0(11) . . ?
C4 C3 C7 135.6(10) . . ?
C6 C3 C7 35.4(7) . . ?
C5 C4 C3 121.3(9) . . ?
C5 C4 H4A 119.4 . . ?
C3 C4 H4A 119.4 . . ?
N1 C5 C4 122.8(10) . . ?
N1 C5 H5A 118.6 . . ?
C4 C5 H5A 118.6 . . ?
C6 C6 C7 61.0(8) 6_557 . ?
C6 C6 C3 159.4(9) 6_557 . ?
C7 C6 C3 98.5(12) . . ?
C6 C6 H6A 70.2 6_557 . ?
C7 C6 H6A 131.2 . . ?
C3 C6 H6A 130.3 . . ?
C6 C7 C6 58.1(15) 6_557 . ?
C6 C7 C3 46.1(8) 6_557 6_557 ?
C6 C7 C3 104.1(11) . 6_557 ?
C6 C7 C3 104.1(11) 6_557 . ?
C6 C7 C3 46.1(8) . . ?
C3 C7 C3 150.2(12) 6_557 . ?
C6 C7 H7A 146.0 6_557 . ?
C6 C7 H7A 146.0 . . ?
C3 C7 H7A 104.4 6_557 . ?
C3 C7 H7A 104.4 . . ?
N2 C8 C9 123.4(9) . . ?
N2 C8 H8A 118.3 . . ?
C9 C8 H8A 118.3 . . ?
C10 C9 C8 123.6(10) . . ?
C10 C9 H9A 118.2 . . ?
C8 C9 H9A 118.2 . . ?
C9 C10 C11 114.3(9) . . ?
C9 C10 C13 146.2(14) . . ?
C11 C10 C13 99.2(13) . . ?
C9 C10 C14 109.4(12) . . ?
C11 C10 C14 136.2(13) . . ?
C13 C10 C14 37.0(8) . . ?
C10 C11 C12 121.7(10) . . ?
C10 C11 H11A 119.2 . . ?
C12 C11 H11A 119.2 . . ?
N2 C12 C11 121.3(10) . . ?
N2 C12 H12A 119.3 . . ?
C11 C12 H12A 119.3 . . ?
C14 C13 C13 82.1(12) . 6 ?
C14 C13 C14 33.7(14) . 6 ?
C13 C13 C14 48.3(8) 6 6 ?
C14 C13 C10 75.0(13) . . ?
C13 C13 C10 157.0(10) 6 . ?
C14 C13 C10 108.7(14) 6 . ?
C14 C13 H13A 141.6 . . ?
C13 C13 H13A 60.0 6 . ?
C14 C13 H13A 108.1 6 . ?
C10 C13 H13A 142.7 . . ?
C14 C14 C13 98.0(12) 6 . ?
C14 C14 C13 48.4(8) 6 6 ?
C13 C14 C13 49.6(15) . 6 ?
C14 C14 C10 165.9(9) 6 . ?
C13 C14 C10 68.0(13) . . ?
C13 C14 C10 117.6(13) 6 . ?
C14 C14 H14A 44.8 6 . ?
C13 C14 H14A 142.1 . . ?
C13 C14 H14A 92.8 6 . ?
C10 C14 H14A 149.1 . . ?
C14 C14 H14A 87(2) 6 6 ?
C13 C14 H14A 171(2) . 6 ?
C13 C14 H14A 135(2) 6 6 ?
C10 C14 H14A 107(2) . 6 ?
H14A C14 H14A 42.2 . 6 ?
C19 C15 C16 105.2(7) . . ?
C19 C15 C20 118.6(7) . . ?
C16 C15 C20 99.3(6) . . ?
C19 C15 H15A 108.3 . . ?
C16 C15 H15A 107.4 . . ?
C20 C15 H15A 116.5 . . ?
C18 C16 C15 106.3(7) . . ?
C18 C16 C21 118.7(8) . . ?
C15 C16 C21 97.9(6) . . ?
C18 C16 H16A 110.7 . . ?
C15 C16 H16A 110.9 . . ?
C21 C16 H16A 111.4 . . ?
C18 C17 C22 133.9(14) . . ?
C18 C17 C19 113.7(9) . . ?
C22 C17 C19 103.2(8) . . ?
C18 C17 H17A 100.4 . . ?
C22 C17 H17A 99.6 . . ?
C19 C17 H17A 99.7 . . ?
C17 C18 C16 110.9(10) . . ?
C17 C18 C23 124.1(11) . . ?
C16 C18 C23 108.5(9) . . ?
C17 C18 H18A 110.2 . . ?
C16 C18 H18A 108.8 . . ?
C23 C18 H18A 92.4 . . ?
C15 C19 C17 99.0(7) . . ?
C15 C19 H19A 111.6 . . ?
C17 C19 H19A 112.5 . . ?
C15 C19 H19B 112.1 . . ?
C17 C19 H19B 111.9 . . ?
H19A C19 H19B 109.5 . . ?
O1 C20 O2 126.3(6) . . ?
O1 C20 C15 112.7(5) . . ?
O2 C20 C15 116.3(5) . . ?
O3 C21 O4 122.2(8) . . ?
O3 C21 C16 114.9(6) . . ?
O4 C21 C16 117.6(7) . . ?
O5 C22 O6 121.7(7) . . ?
O5 C22 C17 120.2(9) . . ?
O6 C22 C17 116.3(9) . . ?
O8 C23 O7 132(3) . . ?
O8 C23 C18 113.3(18) . . ?
O7 C23 C18 115.0(17) . . ?
O8 C24 O10 110(4) . . ?

loop_
_geom_bond_atom_site_label_1
_geom_bond_atom_site_label_2
_geom_bond_distance
_geom_bond_site_symmetry_2
_geom_bond_publ_flag
Co1 O1W 2.079(5) . ?
Co1 O2 2.095(4) 3_646 ?
Co1 O1 2.108(4) . ?
Co1 N1 2.128(5) 6_556 ?
Co1 N1 2.128(5) . ?
Co1 O3 2.139(5) . ?
Co2 O5 1.981(6) 5_666 ?
Co2 O4 2.040(6) . ?
Co2 O6 2.056(5) 1_545 ?
Co2 N2 2.144(5) . ?
Co2 N2 2.144(5) 6_556 ?
N1 C1 1.314(10) . ?
N1 C5 1.331(8) . ?
N2 C12 1.300(10) . ?
N2 C8 1.309(9) . ?
O1 C20 1.238(8) . ?
O2 C20 1.248(8) . ?
O3 C21 1.218(10) . ?
O4 C21 1.264(10) . ?
O5 C22 1.210(9) . ?
O6 C22 1.251(8) . ?
O1W H1WA 0.7786 . ?
O1W H1WB 0.7787 . ?
C1 C2 1.404(11) . ?
C1 H1A 0.9500 . ?
C2 C3 1.356(15) . ?
C2 H2A 0.9500 . ?
C3 C4 1.395(16) . ?
C3 C6 1.411(16) . ?
C3 C7 1.937(11) . ?
C4 C5 1.387(13) . ?
C4 H4A 0.9500 . ?
C5 H5A 0.9500 . ?
C6 C6 1.10(3) 6_557 ?
C6 C7 1.135(17) . ?
C6 H6A 0.9600 . ?
C7 H7A 0.9601 . ?
C8 C9 1.381(10) . ?
C8 H8A 0.9500 . ?
C9 C10 1.299(14) . ?
C9 H9A 0.9500 . ?
C10 C11 1.334(15) . ?
C10 C13 1.486(17) . ?
C10 C14 1.548(16) . ?
C11 C12 1.446(13) . ?
C11 H11A 0.9500 . ?
C12 H12A 0.9500 . ?
C13 C14 0.97(2) . ?
C13 C13 0.98(3) 6 ?
C13 C14 1.280(19) 6 ?
C13 H13A 0.9850 . ?
C14 C14 0.72(3) 6 ?
C14 H14A 0.9601 . ?
C14 H14A 0.6773(14) 6 ?
C15 C19 1.550(11) . ?
C15 C16 1.583(12) . ?
C15 C20 1.594(11) . ?
C15 H15A 0.9990 . ?
C16 C18 1.549(13) . ?
C16 C21 1.611(12) . ?
C16 H16A 0.9602 . ?
C17 C18 1.219(16) . ?
C17 C22 1.531(13) . ?
C17 C19 1.684(16) . ?
C17 H17A 0.9601 . ?
C18 C23 1.70(2) . ?
C18 H18A 0.9599 . ?
C19 H19A 0.9601 . ?
C19 H19B 0.9600 . ?
C23 O8 1.05(2) . ?
C23 O7 1.14(2) . ?
O8 C24 1.00(3) . ?
C24 O10 1.22(4) . ?

loop_
_geom_hbond_atom_site_label_D
_geom_hbond_atom_site_label_H
_geom_hbond_atom_site_label_A
_geom_hbond_distance_DH
_geom_hbond_distance_HA
_geom_hbond_distance_DA
_geom_hbond_angle_DHA
_geom_hbond_site_symmetry_A
_geom_hbond_publ_flag
O1W H1WA O6 0.78 1.92 2.695(7) 176.4 1_545 yes
O1W H1WB O1 0.78 1.93 2.617(7) 146.7 3_646 yes

loop_
_geom_torsion_atom_site_label_1
_geom_torsion_atom_site_label_2
_geom_torsion_atom_site_label_3
_geom_torsion_atom_site_label_4
_geom_torsion
_geom_torsion_site_symmetry_1
_geom_torsion_site_symmetry_2
_geom_torsion_site_symmetry_3
_geom_torsion_site_symmetry_4
_geom_torsion_publ_flag
C5 N1 C1 C2 -2.1(14) . . . . ?
Co1 N1 C1 C2 -176.8(8) . . . . ?
N1 C1 C2 C3 -0.4(18) . . . . ?
C1 C2 C3 C4 3.1(17) . . . . ?
C1 C2 C3 C6 177.2(17) . . . . ?
C1 C2 C3 C7 -175.6(11) . . . . ?
C2 C3 C4 C5 -3.5(16) . . . . ?
C6 C3 C4 C5 180.0(11) . . . . ?
C7 C3 C4 C5 174.8(11) . . . . ?
C1 N1 C5 C4 1.7(13) . . . . ?
Co1 N1 C5 C4 176.4(7) . . . . ?
C3 C4 C5 N1 1.2(16) . . . . ?
C2 C3 C6 C6 15(4) . . . 6_557 ?
C4 C3 C6 C6 -170.1(18) . . . 6_557 ?
C7 C3 C6 C6 3.7(16) . . . 6_557 ?
C2 C3 C6 C7 12(3) . . . . ?
C4 C3 C6 C7 -173.8(15) . . . . ?
C3 C6 C7 C6 178.5(6) . . . 6_557 ?
C6 C6 C7 C3 -1.1(5) 6_557 . . 6_557 ?
C3 C6 C7 C3 177.4(11) . . . 6_557 ?
C6 C6 C7 C3 -178.5(6) 6_557 . . . ?
C12 N2 C8 C9 2.1(11) . . . . ?
Co2 N2 C8 C9 -180.0(6) . . . . ?
N2 C8 C9 C10 1.1(13) . . . . ?
C8 C9 C10 C11 -3.5(15) . . . . ?
C8 C9 C10 C13 -176.2(16) . . . . ?
C8 C9 C10 C14 178.3(8) . . . . ?
C9 C10 C11 C12 2.8(16) . . . . ?
C13 C10 C11 C12 178.8(12) . . . . ?
C14 C10 C11 C12 -179.6(11) . . . . ?
C8 N2 C12 C11 -2.6(13) . . . . ?
Co2 N2 C12 C11 179.4(8) . . . . ?
C10 C11 C12 N2 0.2(18) . . . . ?
C9 C10 C13 C14 -9(3) . . . . ?
C11 C10 C13 C14 178.1(15) . . . . ?
C9 C10 C13 C13 -9(3) . . . 6 ?
C11 C10 C13 C13 177.6(17) . . . 6 ?
C14 C10 C13 C13 -0.5(13) . . . 6 ?
C9 C10 C13 C14 -9(3) . . . 6 ?
C11 C10 C13 C14 178.0(15) . . . 6 ?
C14 C10 C13 C14 -0.1(3) . . . 6 ?
C13 C13 C14 C14 0.011(5) 6 . . 6 ?
C10 C13 C14 C14 -179.8(5) . . . 6 ?
C14 C13 C14 C13 -0.011(5) 6 . . 6 ?
C10 C13 C14 C13 -179.8(5) . . . 6 ?
C13 C13 C14 C10 179.8(5) 6 . . . ?
C14 C13 C14 C10 179.8(5) 6 . . . ?
C9 C10 C14 C14 176(2) . . . 6 ?
C11 C10 C14 C14 -2(3) . . . 6 ?
C13 C10 C14 C14 1(2) . . . 6 ?
C9 C10 C14 C13 175.0(16) . . . . ?
C11 C10 C14 C13 -3(2) . . . . ?
C9 C10 C14 C13 175.1(14) . . . 6 ?
C11 C10 C14 C13 -3(2) . . . 6 ?
C13 C10 C14 C13 0.2(4) . . . 6 ?
C19 C15 C16 C18 11.4(9) . . . . ?
C20 C15 C16 C18 -111.7(7) . . . . ?
C19 C15 C16 C21 -111.7(7) . . . . ?
C20 C15 C16 C21 125.2(6) . . . . ?
C22 C17 C18 C16 -157.5(13) . . . . ?
C19 C17 C18 C16 -17.3(17) . . . . ?
C22 C17 C18 C23 71(2) . . . . ?
C19 C17 C18 C23 -149.2(12) . . . . ?
C15 C16 C18 C17 4.1(14) . . . . ?
C21 C16 C18 C17 112.9(12) . . . . ?
C15 C16 C18 C23 143.5(9) . . . . ?
C21 C16 C18 C23 -107.7(10) . . . . ?
C16 C15 C19 C17 -18.2(10) . . . . ?
C20 C15 C19 C17 91.6(9) . . . . ?
C18 C17 C19 C15 23.6(16) . . . . ?
C22 C17 C19 C15 175.3(9) . . . . ?
Co1 O1 C20 O2 180.0 . . . . ?
Co1 O1 C20 C15 25.3(4) . . . . ?
Co1 O2 C20 O1 0.0 3_656 . . . ?
Co1 O2 C20 C15 153.9(4) 3_656 . . . ?
C19 C15 C20 O1 163.0(6) . . . . ?
C16 C15 C20 O1 -83.9(5) . . . . ?
C19 C15 C20 O2 5.6(8) . . . . ?
C16 C15 C20 O2 118.7(5) . . . . ?
Co1 O3 C21 O4 180.0 . . . . ?
Co1 O3 C21 C16 26.4(4) . . . . ?
Co2 O4 C21 O3 0.0 . . . . ?
Co2 O4 C21 C16 153.0(5) . . . . ?
C18 C16 C21 O3 162.8(6) . . . . ?
C15 C16 C21 O3 -83.7(6) . . . . ?
C18 C16 C21 O4 7.8(9) . . . . ?
C15 C16 C21 O4 121.4(5) . . . . ?
Co2 O6 C22 O5 0.0 1_565 . . . ?
Co2 O6 C22 C17 164.6(5) 1_565 . . . ?
C18 C17 C22 O5 27.7(19) . . . . ?
C19 C17 C22 O5 -115.3(9) . . . . ?
C18 C17 C22 O6 -137.2(16) . . . . ?
C19 C17 C22 O6 79.9(9) . . . . ?
C17 C18 C23 O8 4(3) . . . . ?
C16 C18 C23 O8 -129.2(19) . . . . ?
C17 C18 C23 O7 180(2) . . . . ?
C16 C18 C23 O7 47(2) . . . . ?
